data_7115113
loop_
_publ_author_name
'Caronna, Tullio'
'Sinisi, Roberta'
'Malpezzi, Luciana'
'Meille, Stefano V.'
'Mele, Andrea'
'Catellani, Marinella'

_publ_section_title
;
 Photochemical synthesis and structural properties of high membered
 thiohelicenes
;
_journal_issue 13
_journal_name_full 'Chemical Communications'
_journal_page_first 1139
_journal_paper_doi 10.1039/b002581j
_journal_year 2000
_chemical_formula_moiety 'C28 H12 S5'
_chemical_formula_sum 'C28 H12 S5'
_chemical_formula_weight 508.68
_chemical_name_common '[9]-thiohelicene'
_chemical_name_systematic
;
 [9]-thiohelicene
;
_space_group_IT_number 15
_symmetry_cell_setting monoclinic
_symmetry_space_group_name_Hall '-C 2yc'
_symmetry_space_group_name_H-M 'C 1 2/c 1'
_atom_sites_solution_hydrogens geom
_atom_sites_solution_primary direct
_atom_sites_solution_secondary difmap
_audit_creation_method SHELXL-97
_cell_angle_alpha 90.00
_cell_angle_beta 100.250(10)
_cell_angle_gamma 90.00
_cell_formula_units_Z 4
_cell_length_a 14.6550(10)
_cell_length_b 10.6560(10)
_cell_length_c 13.9760(10)
_cell_measurement_reflns_used 58
_cell_measurement_temperature 293(2)
_cell_measurement_theta_max 31.3
_cell_measurement_theta_min 12.6
_cell_volume 2147.7(3)
_computing_cell_refinement 'xscans (Siemens, 1994)'
_computing_data_collection 'XSCANS (Siemens, 1994)'
_computing_data_reduction 'Xscans (Siemens, 1994)'
_computing_molecular_graphics 'SHELXTL/PC (Sheldrick, 1994)'
_computing_publication_material 'SHELXL-97 (Sheldrick, 1997)'
_computing_structure_refinement 'SHELXL-97 (Sheldrick, 1997)'
_computing_structure_solution 'SIR97 (Altomare et al.1999)'
_diffrn_ambient_temperature 293(2)
_diffrn_measured_fraction_theta_full 0.452
_diffrn_measured_fraction_theta_max 0.452
_diffrn_measurement_device_type 'Siemens P4'
_diffrn_measurement_method \q/2\q
_diffrn_radiation_monochromator graphite
_diffrn_radiation_source 'fine-focus sealed tube'
_diffrn_radiation_type CuK\a
_diffrn_radiation_wavelength 1.54178
_diffrn_reflns_av_R_equivalents 0.0780
_diffrn_reflns_av_sigmaI/netI 0.0772
_diffrn_reflns_limit_h_max 17
_diffrn_reflns_limit_h_min -17
_diffrn_reflns_limit_k_max 12
_diffrn_reflns_limit_k_min -12
_diffrn_reflns_limit_l_max 16
_diffrn_reflns_limit_l_min -14
_diffrn_reflns_number 3662
_diffrn_reflns_theta_full 67.92
_diffrn_reflns_theta_max 67.92
_diffrn_reflns_theta_min 5.16
_diffrn_standards_decay_% <0.3
_diffrn_standards_interval_count 250
_diffrn_standards_number 3
_exptl_absorpt_coefficient_mu 5.098
_exptl_absorpt_correction_T_max 0.7131
_exptl_absorpt_correction_T_min 0.1648
_exptl_absorpt_correction_type 'empirical via \y-scan'
_exptl_crystal_colour 'light brown'
_exptl_crystal_density_diffrn 1.573
_exptl_crystal_density_meas ?
_exptl_crystal_density_method 'not measured'
_exptl_crystal_description needle
_exptl_crystal_F_000 1040
_exptl_crystal_size_max 0.8
_exptl_crystal_size_mid 0.4
_exptl_crystal_size_min 0.2
_refine_diff_density_max 0.304
_refine_diff_density_min -0.455
_refine_diff_density_rms 0.072
_refine_ls_extinction_coef 0.0021(2)
_refine_ls_extinction_expression Fc^*^=kFc[1+0.001xFc^2^\l^3^/sin(2\q)]^-1/4^
_refine_ls_extinction_method SHELXL
_refine_ls_goodness_of_fit_ref 1.071
_refine_ls_hydrogen_treatment mixed
_refine_ls_matrix_type full
_refine_ls_number_parameters 175
_refine_ls_number_reflns 1875
_refine_ls_number_restraints 4
_refine_ls_restrained_S_all 1.073
_refine_ls_R_factor_all 0.0487
_refine_ls_R_factor_gt 0.0423
_refine_ls_shift/su_max 2.639
_refine_ls_shift/su_mean 0.110
_refine_ls_structure_factor_coef Fsqd
_refine_ls_weighting_details 'w=1/[\s^2^(Fo^2^)+(0.0597P)^2^+1.5730P] where P=(Fo^2^+2Fc^2^)/3'
_refine_ls_weighting_scheme calc
_refine_ls_wR_factor_gt 0.1218
_refine_ls_wR_factor_ref 0.1248
_reflns_number_gt 1760
_reflns_number_total 1875
_reflns_threshold_expression >2sigma(I)
_cod_data_source_file b002581j.txt
_cod_data_source_block heli9
_cod_depositor_comments
;
The following automatic conversions were performed:

'_exptl_crystal_density_meas' value 'not measured' was changed to '?'
- the value is perceived as not measured.

Automatic conversion script
Id: cif_fix_values 3008 2015-01-20 13:52:24Z robertas 

The following automatic conversions were performed:

'_refine_ls_weighting_scheme' value 'calc
w=1/[\s^2^(Fo^2^)+(0.0597P)^2^+1.5730P] where P=(Fo^2^+2Fc^2^)/3' was
changed to 'calc'. New tag '_refine_ls_weighting_details' was
created. The value of the new tag was set to
'w=1/[\s^2^(Fo^2^)+(0.0597P)^2^+1.5730P] where P=(Fo^2^+2Fc^2^)/3'.

Automatic conversion script
Id: cif_fix_values 3143 2015-03-26 13:38:13Z robertas 
;
_cod_original_sg_symbol_H-M 'C 2/c'
_cod_database_code 7115113

loop_
_symmetry_equiv_pos_as_xyz
'x, y, z'
'-x, y, -z+1/2'
'x+1/2, y+1/2, z'
'-x+1/2, y+1/2, -z+1/2'
'-x, -y, -z'
'x, -y, z-1/2'
'-x+1/2, -y+1/2, -z'
'x+1/2, -y+1/2, z-1/2'

loop_
_atom_site_label
_atom_site_type_symbol
_atom_site_fract_x
_atom_site_fract_y
_atom_site_fract_z
_atom_site_U_iso_or_equiv
_atom_site_adp_type
_atom_site_occupancy
_atom_site_calc_flag
_atom_site_refinement_flags
S1 S 0.18469(5) 0.86925(6) 0.21681(5) 0.0566(3) Uani 1 d .
S2 S -0.16136(4) 0.60993(6) -0.01265(4) 0.0454(2) Uani 1 d .
S3 S 0.0000 0.16722(7) 0.2500 0.0462(3) Uani 1 d S
C1 C 0.21772(15) 0.7188(3) 0.25220(18) 0.0484(6) Uani 1 d D
H1 H 0.2866(11) 0.700(3) 0.2905(19) 0.061(9) Uiso 1 d D
C2 C 0.15046(14) 0.6329(2) 0.22574(16) 0.0367(5) Uani 1 d D
H2 H 0.1624(15) 0.5354(10) 0.2381(16) 0.035(6) Uiso 1 d D
C3 C 0.06714(13) 0.68769(19) 0.17258(14) 0.0306(4) Uani 1 d .
C4 C 0.07699(15) 0.8171(2) 0.15918(16) 0.0386(5) Uani 1 d .
C5 C 0.00976(19) 0.8899(2) 0.09940(19) 0.0470(6) Uani 1 d D
H5 H 0.019(2) 0.9887(11) 0.092(2) 0.062(8) Uiso 1 d D
C6 C -0.06575(17) 0.8310(2) 0.04616(18) 0.0437(5) Uani 1 d D
H6 H -0.1107(18) 0.880(3) -0.0106(17) 0.068(9) Uiso 1 d D
C7 C -0.07640(14) 0.7009(2) 0.05777(15) 0.0358(5) Uani 1 d .
C8 C -0.01690(13) 0.62983(18) 0.12682(14) 0.0295(4) Uani 1 d .
C9 C -0.04946(12) 0.50192(19) 0.13113(14) 0.0291(4) Uani 1 d .
C10 C -0.12039(13) 0.4759(2) 0.05137(15) 0.0353(5) Uani 1 d .
C11 C -0.15220(15) 0.3535(2) 0.02743(17) 0.0416(5) Uani 1 d .
H11 H -0.199(2) 0.340(3) -0.034(2) 0.067(9) Uiso 1 d .
C12 C -0.11368(15) 0.2559(2) 0.08316(17) 0.0416(5) Uani 1 d .
H12 H -0.131(3) 0.167(3) 0.057(3) 0.081(11) Uiso 1 d .
C13 C -0.05154(14) 0.28131(19) 0.16918(16) 0.0354(5) Uani 1 d .
C14 C -0.02503(13) 0.40437(19) 0.20028(14) 0.0291(4) Uani 1 d .

loop_
_atom_site_aniso_label
_atom_site_aniso_U_11
_atom_site_aniso_U_22
_atom_site_aniso_U_33
_atom_site_aniso_U_23
_atom_site_aniso_U_13
_atom_site_aniso_U_12
S1 0.0503(4) 0.0486(4) 0.0710(5) -0.0086(3) 0.0114(3) -0.0255(3)
S2 0.0344(3) 0.0547(4) 0.0424(4) 0.0081(2) -0.0062(2) -0.0018(2)
S3 0.0540(5) 0.0223(4) 0.0630(6) 0.000 0.0120(4) 0.000
C1 0.0302(10) 0.0624(16) 0.0519(13) -0.0049(11) 0.0054(10) -0.0127(10)
C2 0.0269(10) 0.0450(13) 0.0387(11) -0.0007(9) 0.0075(8) -0.0046(8)
C3 0.0289(9) 0.0305(10) 0.0333(10) -0.0007(8) 0.0078(8) -0.0043(7)
C4 0.0402(11) 0.0327(11) 0.0457(12) -0.0028(9) 0.0152(9) -0.0079(8)
C5 0.0579(14) 0.0282(11) 0.0589(15) 0.0048(10) 0.0210(12) 0.0015(10)
C6 0.0456(12) 0.0370(12) 0.0490(13) 0.0121(10) 0.0094(10) 0.0071(9)
C7 0.0309(10) 0.0382(12) 0.0378(11) 0.0060(8) 0.0045(8) 0.0012(8)
C8 0.0264(9) 0.0292(10) 0.0335(10) 0.0019(7) 0.0071(8) 0.0000(7)
C9 0.0241(8) 0.0302(10) 0.0331(10) -0.0003(7) 0.0051(7) -0.0022(7)
C10 0.0269(9) 0.0424(12) 0.0361(10) -0.0003(8) 0.0044(8) -0.0058(8)
C11 0.0331(10) 0.0506(14) 0.0407(11) -0.0107(10) 0.0056(9) -0.0143(9)
C12 0.0400(11) 0.0374(12) 0.0487(12) -0.0136(10) 0.0117(10) -0.0134(9)
C13 0.0364(10) 0.0259(10) 0.0455(12) -0.0046(8) 0.0115(9) -0.0042(8)
C14 0.0266(9) 0.0245(9) 0.0371(11) -0.0011(8) 0.0078(8) -0.0015(7)

loop_
_atom_type_symbol
_atom_type_description
_atom_type_scat_dispersion_real
_atom_type_scat_dispersion_imag
_atom_type_scat_source
C C 0.0181 0.0091 'International Tables Vol C Tables 4.2.6.8 and 6.1.1.4'
H H 0.0000 0.0000 'International Tables Vol C Tables 4.2.6.8 and 6.1.1.4'
S S 0.3331 0.5567 'International Tables Vol C Tables 4.2.6.8 and 6.1.1.4'

loop_
_geom_angle_atom_site_label_1
_geom_angle_atom_site_label_2
_geom_angle_atom_site_label_3
_geom_angle
_geom_angle_site_symmetry_1
_geom_angle_site_symmetry_3
C1 S1 C4 91.23(11) . .
C10 S2 C7 91.13(10) . .
C13 S3 C13 91.23(14) 2 .
C2 C1 S1 113.54(18) . .
C2 C1 H1 125.9(17) . .
S1 C1 H1 120.5(17) . .
C1 C2 C3 112.2(2) . .
C1 C2 H2 121.9(12) . .
C3 C2 H2 125.6(12) . .
C4 C3 C8 117.86(18) . .
C4 C3 C2 111.77(18) . .
C8 C3 C2 130.13(19) . .
C3 C4 C5 122.9(2) . .
C3 C4 S1 111.12(16) . .
C5 C4 S1 125.73(18) . .
C6 C5 C4 118.8(2) . .
C6 C5 H5 120.0(16) . .
C4 C5 H5 121.0(16) . .
C5 C6 C7 119.0(2) . .
C5 C6 H6 120.7(17) . .
C7 C6 H6 119.7(17) . .
C8 C7 C6 122.89(19) . .
C8 C7 S2 112.56(16) . .
C6 C7 S2 124.52(17) . .
C7 C8 C3 117.25(18) . .
C7 C8 C9 111.56(17) . .
C3 C8 C9 130.84(18) . .
C10 C9 C14 117.07(18) . .
C10 C9 C8 110.73(18) . .
C14 C9 C8 132.17(17) . .
C11 C10 C9 122.5(2) . .
C11 C10 S2 124.86(17) . .
C9 C10 S2 112.63(16) . .
C12 C11 C10 119.2(2) . .
C12 C11 H11 122.0(18) . .
C10 C11 H11 118.6(18) . .
C11 C12 C13 118.9(2) . .
C11 C12 H12 117(2) . .
C13 C12 H12 124(2) . .
C12 C13 C14 123.0(2) . .
C12 C13 S3 124.33(17) . .
C14 C13 S3 112.65(15) . .
C13 C14 C9 116.55(18) . .
C13 C14 C14 111.02(12) . 2
C9 C14 C14 132.41(11) . 2

loop_
_geom_bond_atom_site_label_1
_geom_bond_atom_site_label_2
_geom_bond_distance
_geom_bond_site_symmetry_2
S1 C1 1.721(3) .
S1 C4 1.731(2) .
S2 C10 1.735(2) .
S2 C7 1.738(2) .
S3 C13 1.738(2) 2
S3 C13 1.738(2) .
C1 C2 1.348(3) .
C1 H1 1.073(10) .
C2 C3 1.436(3) .
C2 H2 1.062(10) .
C3 C4 1.403(3) .
C3 C8 1.423(3) .
C4 C5 1.406(3) .
C5 C6 1.371(4) .
C5 H5 1.069(10) .
C6 C7 1.407(3) .
C6 H6 1.070(10) .
C7 C8 1.402(3) .
C8 C9 1.449(3) .
C9 C10 1.410(3) .
C9 C14 1.421(3) .
C10 C11 1.405(3) .
C11 C12 1.361(4) .
C11 H11 1.01(3) .
C12 C13 1.399(3) .
C12 H12 1.03(4) .
C13 C14 1.414(3) .
C14 C14 1.451(4) 2

loop_
_geom_hbond_atom_site_label_D
_geom_hbond_atom_site_label_H
_geom_hbond_atom_site_label_A
_geom_hbond_distance_DH
_geom_hbond_distance_HA
_geom_hbond_distance_DA
_geom_hbond_angle_DHA
_geom_hbond_site_symmetry_A
C2 H2 S1 1.062(10) 2.838(17) 3.699(2) 138.3(16) 4_545

loop_
_geom_torsion_atom_site_label_1
_geom_torsion_atom_site_label_2
_geom_torsion_atom_site_label_3
_geom_torsion_atom_site_label_4
_geom_torsion
_geom_torsion_site_symmetry_1
_geom_torsion_site_symmetry_2
_geom_torsion_site_symmetry_3
_geom_torsion_site_symmetry_4
C2 C3 C8 C9 10.0(4) . . . .
C3 C8 C9 C14 21.7(4) . . . .
C8 C9 C14 C14 15.6(4) . . . 2
C9 C14 C14 C9 15.7(5) . . 2 2
C14 C14 C9 C8 15.6(4) . 2 2 2
C14 C9 C8 C3 21.7(4) 2 2 2 2
C9 C8 C3 C2 10.0(4) 2 2 2 2
